data_4021128
loop_
_publ_author_name
'Monika Mazik'
'Wolfgang Radunz'
'Roland Boese'

_publ_section_title
;
 Molecular Recognition of Carbohydrates with Acyclic Pyridine-Based Receptors
;
_journal_name_full 'Journal of Organic Chemistry'
_journal_page_first 7448
_journal_page_last 7462
_journal_paper_doi 10.1021/jo048979k
_journal_volume 69
_journal_year 2004
_chemical_formula_moiety 'C27 H24 N6 O4 + C2 H6 O'
_chemical_formula_sum 'C29 H30 N6 O5'
_chemical_formula_weight 526.59
_space_group_IT_number 2
_symmetry_cell_setting triclinic
_symmetry_space_group_name_Hall '-P 1'
_symmetry_space_group_name_H-M 'P -1'
_cell_angle_alpha 93.620(3)
_cell_angle_beta 95.106(3)
_cell_angle_gamma 90.008(3)
_cell_formula_units_Z 2
_cell_length_a 4.8751(8)
_cell_length_b 14.134(2)
_cell_length_c 19.687(3)
_cell_measurement_temperature 203(2)
_cell_volume 1348.4(4)
_diffrn_ambient_temperature 203(2)
_exptl_crystal_density_diffrn 1.297
_cod_database_code 4021128

loop_
_symmetry_equiv_pos_as_xyz
'x, y, z'
'-x, -y, -z'

loop_
_atom_site_label
_atom_site_type_symbol
_atom_site_fract_x
_atom_site_fract_y
_atom_site_fract_z
_atom_site_U_iso_or_equiv
_atom_site_adp_type
_atom_site_occupancy
_atom_site_symmetry_multiplicity
_atom_site_calc_flag
_atom_site_refinement_flags
_atom_site_disorder_assembly
_atom_site_disorder_group
N1 N 0.5248(4) 0.57944(15) 0.42642(11) 0.0376(5) Uani 1 1 d . . .
H1 H 0.6944 0.5647 0.4151 0.045 Uiso 1 1 d R . .
N2 N 0.6724(5) 0.73172(17) 0.45878(12) 0.0478(6) Uani 1 1 d . . .
N3 N -0.0281(4) 0.20480(14) 0.18845(10) 0.0349(5) Uani 1 1 d . . .
H3 H 0.0257 0.2399 0.1556 0.042 Uiso 1 1 d R . .
N4 N -0.3454(5) 0.14024(16) 0.10471(12) 0.0476(6) Uani 1 1 d . . .
N5 N 0.9313(4) 0.53672(15) 0.19189(10) 0.0350(5) Uani 1 1 d . . .
H5 H 0.9058 0.5698 0.2312 0.042 Uiso 1 1 d R . .
N6 N 1.2469(5) 0.65361(17) 0.18006(12) 0.0496(6) Uani 1 1 d . . .
O1 O 0.0869(3) 0.51971(14) 0.42067(9) 0.0440(5) Uani 1 1 d . . .
O2 O 0.0486(4) 0.17990(14) 0.30263(9) 0.0520(5) Uani 1 1 d . . .
O3 O 0.8170(4) 0.39765(13) 0.12951(9) 0.0424(5) Uani 1 1 d . . .
C1 C 0.3785(5) 0.45789(17) 0.33774(12) 0.0321(5) Uani 1 1 d . . .
C2 C 0.5616(5) 0.48566(17) 0.29151(12) 0.0316(5) Uani 1 1 d . . .
H2 H 0.6654 0.5432 0.3011 0.038 Uiso 1 1 d R . .
C3 C 0.5920(5) 0.42869(16) 0.23141(12) 0.0301(5) Uani 1 1 d . . .
C4 C 0.4332(5) 0.34557(17) 0.21744(12) 0.0312(5) Uani 1 1 d . . .
H4 H 0.4468 0.3082 0.1757 0.037 Uiso 1 1 d R . .
C5 C 0.2557(5) 0.31670(17) 0.26395(12) 0.0323(5) Uani 1 1 d . . .
C6 C 0.2295(5) 0.37328(17) 0.32422(12) 0.0328(5) Uani 1 1 d . . .
H6 H 0.1080 0.3540 0.3565 0.039 Uiso 1 1 d R . .
C7 C 0.3159(5) 0.52073(18) 0.39895(12) 0.0332(5) Uani 1 1 d . . .
C8 C 0.5008(5) 0.66168(18) 0.47090(12) 0.0361(6) Uani 1 1 d . . .
C9 C 0.6636(6) 0.8137(2) 0.49753(16) 0.0511(7) Uani 1 1 d . . .
H9 H 0.7858 0.8640 0.4893 0.061 Uiso 1 1 d R . .
C10 C 0.4867(6) 0.8295(2) 0.54845(14) 0.0471(7) Uani 1 1 d . . .
C11 C 0.3135(6) 0.7557(2) 0.55997(14) 0.0476(7) Uani 1 1 d . . .
H11 H 0.1903 0.7641 0.5951 0.057 Uiso 1 1 d R . .
C12 C 0.3182(6) 0.6699(2) 0.52119(12) 0.0403(6) Uani 1 1 d . . .
H12 H 0.1991 0.6184 0.5287 0.048 Uiso 1 1 d R . .
C13 C 0.4851(8) 0.9245(2) 0.59009(17) 0.0663(9) Uani 1 1 d . . .
H13A H 0.3010 0.9499 0.5890 0.099 Uiso 1 1 d R . .
H13B H 0.6052 0.9687 0.5712 0.099 Uiso 1 1 d R . .
H13C H 0.5523 0.9148 0.6367 0.099 Uiso 1 1 d R . .
C14 C 0.0862(5) 0.22726(18) 0.25373(12) 0.0337(5) Uani 1 1 d . . .
C15 C -0.2234(5) 0.13190(17) 0.16771(12) 0.0347(5) Uani 1 1 d . . .
C16 C -0.5404(6) 0.0758(2) 0.08139(15) 0.0497(7) Uani 1 1 d . . .
H16 H -0.6320 0.0829 0.0371 0.060 Uiso 1 1 d R . .
C17 C -0.6246(5) 0.00090(19) 0.11671(15) 0.0431(6) Uani 1 1 d . . .
C18 C -0.4914(6) -0.0057(2) 0.18197(15) 0.0503(7) Uani 1 1 d . . .
H18 H -0.5424 -0.0556 0.2091 0.060 Uiso 1 1 d R . .
C19 C -0.2897(6) 0.0589(2) 0.20839(14) 0.0475(7) Uani 1 1 d . . .
H19 H -0.2001 0.0538 0.2523 0.057 Uiso 1 1 calc R . .
C20 C -0.8481(6) -0.0675(2) 0.08681(18) 0.0550(8) Uani 1 1 d . . .
H20A H -0.9444 -0.0437 0.0465 0.083 Uiso 1 1 d R . .
H20B H -0.9761 -0.0749 0.1210 0.083 Uiso 1 1 d R . .
H20C H -0.7676 -0.1281 0.0751 0.083 Uiso 1 1 d R . .
C21 C 0.7880(5) 0.45335(17) 0.17946(12) 0.0315(5) Uani 1 1 d . . .
C22 C 1.1181(5) 0.57651(18) 0.15017(13) 0.0352(6) Uani 1 1 d . . .
C23 C 1.4207(6) 0.6993(2) 0.14371(16) 0.0533(8) Uani 1 1 d . . .
H23 H 1.5153 0.7537 0.1658 0.064 Uiso 1 1 d R . .
C24 C 1.4719(5) 0.6738(2) 0.07708(15) 0.0439(7) Uani 1 1 d . . .
C25 C 1.3398(6) 0.5931(2) 0.04839(15) 0.0482(7) Uani 1 1 d . . .
H25 H 1.3670 0.5723 0.0023 0.058 Uiso 1 1 d R . .
C26 C 1.1622(6) 0.5416(2) 0.08410(14) 0.0455(7) Uani 1 1 d . . .
H26 H 1.0764 0.4841 0.0646 0.055 Uiso 1 1 d R . .
C27 C 1.6605(6) 0.7304(2) 0.03750(19) 0.0628(9) Uani 1 1 d . . .
H27A H 1.7172 0.7880 0.0641 0.094 Uiso 1 1 d R . .
H27B H 1.5631 0.7462 -0.0051 0.094 Uiso 1 1 d R . .
H27C H 1.8210 0.6934 0.0282 0.094 Uiso 1 1 d R . .
O4 O 0.8931(7) 0.69645(19) 0.32326(15) 0.0842(8) Uani 1 1 d . . .
H4A H 0.8104 0.6971 0.3584 0.126 Uiso 1 1 calc R . .
C29 C 1.1257(12) 0.7816(9) 0.3312(3) 0.214(5) Uani 1 1 d . . .
H29A H 1.2658 0.7600 0.3030 0.257 Uiso 1 1 d R . .
H29B H 1.2053 0.7910 0.3773 0.257 Uiso 1 1 d R . .
C30 C 0.989(2) 0.8353(7) 0.3035(4) 0.237(6) Uani 1 1 d . . .
H30A H 0.8184 0.8053 0.2843 0.355 Uiso 1 1 d R . .
H30B H 1.0864 0.8590 0.2671 0.355 Uiso 1 1 d R . .
H30C H 0.9496 0.8875 0.3354 0.355 Uiso 1 1 d R . .

loop_
_atom_site_aniso_label
_atom_site_aniso_U_11
_atom_site_aniso_U_22
_atom_site_aniso_U_33
_atom_site_aniso_U_23
_atom_site_aniso_U_13
_atom_site_aniso_U_12
N1 0.0279(10) 0.0411(12) 0.0426(11) -0.0115(10) 0.0066(9) -0.0019(9)
N2 0.0443(13) 0.0445(14) 0.0533(14) -0.0109(11) 0.0065(11) -0.0092(11)
N3 0.0390(11) 0.0310(11) 0.0344(10) -0.0006(9) 0.0035(9) -0.0113(9)
N4 0.0569(14) 0.0374(13) 0.0460(13) 0.0027(10) -0.0103(11) -0.0134(11)
N5 0.0381(11) 0.0329(11) 0.0343(10) -0.0013(9) 0.0076(9) -0.0064(9)
N6 0.0538(14) 0.0451(14) 0.0497(13) -0.0009(11) 0.0067(11) -0.0161(11)
O1 0.0315(9) 0.0512(12) 0.0486(10) -0.0115(9) 0.0099(8) -0.0075(8)
O2 0.0694(13) 0.0491(12) 0.0369(10) 0.0030(9) 0.0014(9) -0.0221(10)
O3 0.0520(11) 0.0396(10) 0.0361(9) -0.0041(8) 0.0111(8) -0.0089(8)
C1 0.0286(11) 0.0344(13) 0.0327(12) -0.0005(10) 0.0009(9) 0.0001(10)
C2 0.0288(11) 0.0282(12) 0.0368(12) -0.0008(10) -0.0002(9) -0.0035(9)
C3 0.0284(11) 0.0298(12) 0.0316(11) -0.0007(10) 0.0019(9) -0.0002(9)
C4 0.0298(11) 0.0323(13) 0.0305(11) -0.0015(10) -0.0006(9) -0.0022(10)
C5 0.0300(12) 0.0305(13) 0.0351(12) -0.0009(10) -0.0016(9) -0.0028(10)
C6 0.0302(11) 0.0353(13) 0.0327(12) 0.0006(10) 0.0030(9) -0.0017(10)
C7 0.0286(12) 0.0376(14) 0.0322(12) -0.0045(10) 0.0010(10) 0.0000(10)
C8 0.0326(12) 0.0391(14) 0.0350(12) -0.0044(11) -0.0013(10) -0.0006(11)
C9 0.0570(18) 0.0366(15) 0.0583(17) -0.0058(13) 0.0038(14) -0.0122(13)
C10 0.0561(17) 0.0432(16) 0.0394(14) -0.0084(12) -0.0025(13) 0.0046(13)
C11 0.0553(17) 0.0496(17) 0.0376(14) -0.0047(13) 0.0078(12) 0.0077(14)
C12 0.0444(14) 0.0428(15) 0.0330(12) -0.0022(11) 0.0033(11) -0.0018(12)
C13 0.096(3) 0.0410(18) 0.0583(19) -0.0129(15) -0.0006(18) 0.0025(17)
C14 0.0335(12) 0.0337(13) 0.0338(12) -0.0020(10) 0.0054(10) -0.0032(10)
C15 0.0356(12) 0.0301(13) 0.0377(13) -0.0043(10) 0.0036(10) -0.0044(10)
C16 0.0547(17) 0.0366(15) 0.0533(16) -0.0010(13) -0.0170(13) -0.0095(13)
C17 0.0360(13) 0.0347(14) 0.0572(16) -0.0063(12) 0.0027(12) -0.0033(11)
C18 0.0608(18) 0.0405(16) 0.0501(16) -0.0013(13) 0.0101(14) -0.0183(14)
C19 0.0573(17) 0.0446(16) 0.0397(14) 0.0015(12) 0.0005(13) -0.0155(13)
C20 0.0450(16) 0.0443(17) 0.073(2) -0.0120(15) -0.0007(15) -0.0113(13)
C21 0.0330(12) 0.0288(12) 0.0321(12) 0.0017(10) 0.0001(9) -0.0011(10)
C22 0.0316(12) 0.0356(14) 0.0386(13) 0.0056(11) 0.0014(10) -0.0034(10)
C23 0.0523(17) 0.0461(17) 0.0615(19) 0.0043(14) 0.0047(14) -0.0188(14)
C24 0.0344(13) 0.0444(16) 0.0547(16) 0.0156(13) 0.0043(12) -0.0028(12)
C25 0.0505(16) 0.0521(18) 0.0437(15) 0.0044(13) 0.0122(13) -0.0070(14)
C26 0.0489(16) 0.0435(16) 0.0445(15) -0.0021(12) 0.0089(12) -0.0133(13)
C27 0.0490(17) 0.062(2) 0.081(2) 0.0279(18) 0.0106(16) -0.0099(15)
O4 0.103(2) 0.0655(17) 0.0877(19) -0.0089(15) 0.0378(17) -0.0294(15)
C29 0.078(4) 0.490(16) 0.078(3) 0.054(6) 0.004(3) 0.063(7)
C30 0.235(9) 0.379(14) 0.109(5) 0.073(7) 0.042(6) 0.193(10)

loop_
_geom_bond_atom_site_label_1
_geom_bond_atom_site_label_2
_geom_bond_distance
_geom_bond_site_symmetry_2
_geom_bond_publ_flag
N1 C7 1.365(3) . ?
N1 C8 1.422(3) . ?
N2 C8 1.342(3) . ?
N2 C9 1.350(4) . ?
N3 C14 1.373(3) . ?
N3 C15 1.419(3) . ?
N4 C15 1.339(3) . ?
N4 C16 1.346(3) . ?
N5 C21 1.367(3) . ?
N5 C22 1.418(3) . ?
N6 C22 1.335(3) . ?
N6 C23 1.346(4) . ?
O1 C7 1.231(3) . ?
O2 C14 1.233(3) . ?
O3 C21 1.238(3) . ?
C1 C6 1.398(3) . ?
C1 C2 1.403(3) . ?
C1 C7 1.505(3) . ?
C2 C3 1.408(3) . ?
C3 C4 1.406(3) . ?
C3 C21 1.516(3) . ?
C4 C5 1.394(3) . ?
C5 C6 1.404(3) . ?
C5 C14 1.503(3) . ?
C8 C12 1.389(4) . ?
C9 C10 1.387(4) . ?
C10 C11 1.384(4) . ?
C10 C13 1.529(4) . ?
C11 C12 1.393(4) . ?
C15 C19 1.400(4) . ?
C16 C17 1.384(4) . ?
C17 C18 1.396(4) . ?
C17 C20 1.510(4) . ?
C18 C19 1.385(4) . ?
C22 C26 1.396(4) . ?
C23 C24 1.382(4) . ?
C24 C25 1.374(4) . ?
C24 C27 1.516(4) . ?
C25 C26 1.395(4) . ?
O4 C29 1.644(10) . ?
C29 C30 1.141(9) . ?

loop_
_cod_related_entry_id
_cod_related_entry_database
_cod_related_entry_code
1 ChemSpider 21155169
